data_4076569
loop_
_publ_author_name
'Fischer, Paul J.'
'Neary, Michelle C.'
'Avena, Laura'
'Sullivan, Kevin P.'
'Hackbarth, Kent C.'

_publ_section_title
;
 Dicarbonyl{[2-(diphenylphosphino)ethyl]cyclopentadienyl} Group VI Metal
 Hydrides, Halides, and Anions: Precursors for Olefin Epoxidation
 Catalysts
;
_journal_issue 6
_journal_name_full Organometallics
_journal_page_first 2437
_journal_paper_doi 10.1021/om300057n
_journal_volume 31
_journal_year 2012
_chemical_formula_moiety 'C21 H19 Cr O2 P, C7 H8'
_chemical_formula_sum 'C28 H27 Cr O2 P'
_chemical_formula_weight 478.47
_chemical_name_common 11168a
_chemical_name_systematic
; 
 ? 
;
_space_group_IT_number 2
_symmetry_cell_setting triclinic
_symmetry_space_group_name_Hall '-P 1'
_symmetry_space_group_name_H-M 'P -1'
_atom_sites_solution_hydrogens geom
_atom_sites_solution_primary direct
_atom_sites_solution_secondary difmap
_audit_creation_method SHELXL-97
_cell_angle_alpha 96.370(1)
_cell_angle_beta 95.250(1)
_cell_angle_gamma 112.138(1)
_cell_formula_units_Z 2
_cell_length_a 9.0587(8)
_cell_length_b 9.8346(9)
_cell_length_c 14.3299(13)
_cell_measurement_reflns_used 2889
_cell_measurement_temperature 123(2)
_cell_measurement_theta_max 27.57
_cell_measurement_theta_min 2.45
_cell_volume 1162.83(18)
_computing_cell_refinement 'Bruker SAINT'
_computing_data_collection 'Bruker APEX2'
_computing_data_reduction 'Bruker SAINT'
_computing_molecular_graphics 'Bruker SHELXTL'
_computing_publication_material 'Bruker SHELXTL'
_computing_structure_refinement 'SHELXL-97 (Sheldrick, 2008)'
_computing_structure_solution 'SHELXS-97 (Sheldrick, 2008)'
_diffrn_ambient_temperature 123(2)
_diffrn_measured_fraction_theta_full 0.980
_diffrn_measured_fraction_theta_max 0.980
_diffrn_measurement_device_type 'Bruker APEX-II CCD'
_diffrn_measurement_method '\f and \w scans'
_diffrn_radiation_monochromator graphite
_diffrn_radiation_source 'sealed tube'
_diffrn_radiation_type MoK\a
_diffrn_radiation_wavelength 0.71073
_diffrn_reflns_av_R_equivalents 0.0206
_diffrn_reflns_av_sigmaI/netI 0.0230
_diffrn_reflns_limit_h_max 11
_diffrn_reflns_limit_h_min -11
_diffrn_reflns_limit_k_max 12
_diffrn_reflns_limit_k_min -12
_diffrn_reflns_limit_l_max 18
_diffrn_reflns_limit_l_min 0
_diffrn_reflns_number 13539
_diffrn_reflns_theta_full 27.66
_diffrn_reflns_theta_max 27.66
_diffrn_reflns_theta_min 2.26
_exptl_absorpt_coefficient_mu 0.584
_exptl_absorpt_correction_T_max 0.9439
_exptl_absorpt_correction_T_min 0.8443
_exptl_absorpt_correction_type multi-scan
_exptl_absorpt_process_details 'SADABS (Sheldrick, 2008/1)'
_exptl_crystal_colour yellow
_exptl_crystal_density_diffrn 1.367
_exptl_crystal_density_method 'not measured'
_exptl_crystal_description Block
_exptl_crystal_F_000 500
_exptl_crystal_size_max 0.30
_exptl_crystal_size_mid 0.12
_exptl_crystal_size_min 0.10
_refine_diff_density_max 0.398
_refine_diff_density_min -0.331
_refine_diff_density_rms 0.051
_refine_ls_extinction_method none
_refine_ls_goodness_of_fit_ref 1.043
_refine_ls_hydrogen_treatment mixed
_refine_ls_matrix_type full
_refine_ls_number_parameters 294
_refine_ls_number_reflns 5322
_refine_ls_number_restraints 0
_refine_ls_restrained_S_all 1.043
_refine_ls_R_factor_all 0.0343
_refine_ls_R_factor_gt 0.0293
_refine_ls_shift/su_max 0.001
_refine_ls_shift/su_mean 0.000
_refine_ls_structure_factor_coef Fsqd
_refine_ls_weighting_details 'calc w=1/[\s^2^(Fo^2^)+(0.0366P)^2^+0.6396P] where P=(Fo^2^+2Fc^2^)/3'
_refine_ls_weighting_scheme calc
_refine_ls_wR_factor_gt 0.0759
_refine_ls_wR_factor_ref 0.0796
_reflns_number_gt 4703
_reflns_number_total 5322
_reflns_threshold_expression >2sigma(I)
_cod_data_source_file om300057n_si_003.cif
_cod_data_source_block 1
_cod_depositor_comments
;
The following automatic conversions were performed:

'_symmetry_cell_setting' value 'Triclinic' changed to 'triclinic'
according to /home/saulius/struct/CIF-dictionaries/cif_core.dic
dictionary named 'cif_core.dic' version 2.4.1 from
2010-06-29.

'_exptl_absorpt_correction_type' value 'Multi-scan'
changed to 'multi-scan' according to
/home/saulius/struct/CIF-dictionaries/cif_core.dic dictionary named
'cif_core.dic' version 2.4.1 from 2010-06-29.

Automatic conversion script
Id: cif_fix_values 1715 2011-07-08 13:25:40Z adriana 
;
_cod_original_sg_symbol_H-M P-1
_cod_database_code 4076569

loop_
_symmetry_equiv_pos_as_xyz
'x, y, z'
'-x, -y, -z'

loop_
_atom_site_label
_atom_site_type_symbol
_atom_site_fract_x
_atom_site_fract_y
_atom_site_fract_z
_atom_site_U_iso_or_equiv
_atom_site_adp_type
_atom_site_occupancy
_atom_site_symmetry_multiplicity
_atom_site_calc_flag
_atom_site_refinement_flags
Cr1 Cr 0.43095(3) 0.28533(2) 0.606025(16) 0.01577(7) Uani 1 1 d .
H1 H 0.555(3) 0.417(3) 0.5733(16) 0.051(7) Uiso 1 1 d .
C1 C 0.59997(19) 0.24586(17) 0.56899(11) 0.0215(3) Uani 1 1 d .
O1 O 0.70697(14) 0.22348(14) 0.54169(9) 0.0311(3) Uani 1 1 d .
C2 C 0.53234(17) 0.45309(16) 0.69307(11) 0.0191(3) Uani 1 1 d .
O2 O 0.59853(13) 0.56608(12) 0.74409(8) 0.0262(2) Uani 1 1 d .
C3 C 0.18459(17) 0.10701(17) 0.57457(10) 0.0192(3) Uani 1 1 d .
C4 C 0.25580(18) 0.11813(17) 0.49027(11) 0.0211(3) Uani 1 1 d .
H4A H 0.2758 0.0414 0.4543 0.025 Uiso 1 1 calc R
C5 C 0.29194(19) 0.26317(18) 0.46886(11) 0.0232(3) Uani 1 1 d .
H5A H 0.3413 0.3009 0.4163 0.028 Uiso 1 1 calc R
C6 C 0.24164(19) 0.34274(18) 0.53962(11) 0.0232(3) Uani 1 1 d .
H6A H 0.2512 0.4428 0.5427 0.028 Uiso 1 1 calc R
C7 C 0.17460(18) 0.24560(17) 0.60479(11) 0.0206(3) Uani 1 1 d .
H7A H 0.1308 0.2691 0.6591 0.025 Uiso 1 1 calc R
C8 C 0.13880(18) -0.02488(17) 0.62624(11) 0.0218(3) Uani 1 1 d .
H8A H 0.0673 -0.1154 0.5819 0.026 Uiso 1 1 calc R
H8B H 0.0790 -0.0095 0.6782 0.026 Uiso 1 1 calc R
C9 C 0.28978(17) -0.04648(16) 0.66761(10) 0.0182(3) Uani 1 1 d .
H9A H 0.3322 -0.0918 0.6170 0.022 Uiso 1 1 calc R
H9B H 0.2640 -0.1122 0.7165 0.022 Uiso 1 1 calc R
P1 P 0.43798(4) 0.13891(4) 0.72012(2) 0.01455(9) Uani 1 1 d .
C10 C 0.62339(17) 0.11365(16) 0.75523(10) 0.0167(3) Uani 1 1 d .
C11 C 0.63387(18) -0.02489(17) 0.74632(10) 0.0197(3) Uani 1 1 d .
H11A H 0.5414 -0.1119 0.7207 0.024 Uiso 1 1 calc R
C12 C 0.77950(19) -0.03601(18) 0.77488(11) 0.0226(3) Uani 1 1 d .
H12A H 0.7862 -0.1306 0.7682 0.027 Uiso 1 1 calc R
C13 C 0.91436(19) 0.08980(19) 0.81285(11) 0.0234(3) Uani 1 1 d .
H13A H 1.0129 0.0814 0.8333 0.028 Uiso 1 1 calc R
C14 C 0.90585(19) 0.22865(18) 0.82112(12) 0.0245(3) Uani 1 1 d .
H14A H 0.9987 0.3154 0.8466 0.029 Uiso 1 1 calc R
C15 C 0.76123(18) 0.24021(17) 0.79206(11) 0.0217(3) Uani 1 1 d .
H15A H 0.7560 0.3354 0.7973 0.026 Uiso 1 1 calc R
C16 C 0.37463(17) 0.16835(16) 0.83607(10) 0.0162(3) Uani 1 1 d .
C17 C 0.3500(2) 0.06045(18) 0.89533(11) 0.0229(3) Uani 1 1 d .
H17A H 0.3674 -0.0271 0.8755 0.027 Uiso 1 1 calc R
C18 C 0.3005(2) 0.07984(19) 0.98273(11) 0.0262(3) Uani 1 1 d .
H18A H 0.2826 0.0051 1.0221 0.031 Uiso 1 1 calc R
C19 C 0.27686(19) 0.20854(19) 1.01294(11) 0.0242(3) Uani 1 1 d .
H19A H 0.2428 0.2218 1.0728 0.029 Uiso 1 1 calc R
C20 C 0.30308(19) 0.31691(18) 0.95559(11) 0.0226(3) Uani 1 1 d .
H20A H 0.2888 0.4056 0.9766 0.027 Uiso 1 1 calc R
C21 C 0.35044(18) 0.29662(17) 0.86692(11) 0.0195(3) Uani 1 1 d .
H21A H 0.3663 0.3708 0.8274 0.023 Uiso 1 1 calc R
C22 C 0.07890(19) 0.60416(17) 0.75035(12) 0.0250(3) Uani 1 1 d .
C23 C 0.23456(19) 0.60916(17) 0.76979(12) 0.0247(3) Uani 1 1 d .
H23A H 0.2866 0.5868 0.7191 0.030 Uiso 1 1 calc R
C24 C 0.3146(2) 0.64623(18) 0.86183(13) 0.0280(4) Uani 1 1 d .
H24A H 0.4209 0.6496 0.8737 0.034 Uiso 1 1 calc R
C25 C 0.2407(2) 0.6784(2) 0.93649(13) 0.0331(4) Uani 1 1 d .
H25A H 0.2955 0.7034 0.9997 0.040 Uiso 1 1 calc R
C26 C 0.0859(2) 0.6739(2) 0.91836(14) 0.0356(4) Uani 1 1 d .
H26A H 0.0339 0.6952 0.9693 0.043 Uiso 1 1 calc R
C27 C 0.0066(2) 0.63828(19) 0.82607(14) 0.0307(4) Uani 1 1 d .
H27A H -0.0988 0.6372 0.8143 0.037 Uiso 1 1 calc R
C28 C -0.0076(2) 0.5628(2) 0.65003(14) 0.0358(4) Uani 1 1 d .
H28A H 0.0637 0.6200 0.6084 0.054 Uiso 1 1 calc R
H28B H -0.1045 0.5851 0.6477 0.054 Uiso 1 1 calc R
H28C H -0.0383 0.4564 0.6287 0.054 Uiso 1 1 calc R

loop_
_atom_site_aniso_label
_atom_site_aniso_U_11
_atom_site_aniso_U_22
_atom_site_aniso_U_33
_atom_site_aniso_U_23
_atom_site_aniso_U_13
_atom_site_aniso_U_12
Cr1 0.01650(12) 0.01528(12) 0.01407(12) 0.00325(9) 0.00194(9) 0.00440(9)
C1 0.0237(8) 0.0190(7) 0.0173(7) 0.0004(6) 0.0027(6) 0.0041(6)
O1 0.0268(6) 0.0350(7) 0.0295(6) -0.0036(5) 0.0094(5) 0.0110(5)
C2 0.0174(7) 0.0202(7) 0.0203(7) 0.0059(6) 0.0046(6) 0.0068(6)
O2 0.0244(6) 0.0199(6) 0.0284(6) -0.0021(5) 0.0035(5) 0.0040(5)
C3 0.0148(7) 0.0202(7) 0.0187(7) 0.0024(6) -0.0025(5) 0.0039(6)
C4 0.0193(7) 0.0229(8) 0.0181(7) 0.0013(6) -0.0020(6) 0.0065(6)
C5 0.0241(8) 0.0259(8) 0.0166(7) 0.0056(6) -0.0016(6) 0.0067(6)
C6 0.0238(8) 0.0225(8) 0.0228(8) 0.0052(6) -0.0018(6) 0.0092(6)
C7 0.0187(7) 0.0232(8) 0.0197(7) 0.0026(6) 0.0001(6) 0.0088(6)
C8 0.0169(7) 0.0212(7) 0.0226(7) 0.0041(6) -0.0006(6) 0.0029(6)
C9 0.0183(7) 0.0150(7) 0.0176(7) 0.0019(5) -0.0002(5) 0.0032(5)
P1 0.01434(17) 0.01439(17) 0.01392(17) 0.00231(13) 0.00170(13) 0.00458(13)
C10 0.0169(7) 0.0194(7) 0.0144(6) 0.0039(5) 0.0036(5) 0.0070(5)
C11 0.0206(7) 0.0202(7) 0.0175(7) 0.0033(6) 0.0031(6) 0.0071(6)
C12 0.0272(8) 0.0260(8) 0.0210(7) 0.0069(6) 0.0067(6) 0.0160(7)
C13 0.0199(7) 0.0347(9) 0.0203(7) 0.0082(6) 0.0048(6) 0.0144(7)
C14 0.0183(7) 0.0265(8) 0.0251(8) 0.0035(6) 0.0006(6) 0.0055(6)
C15 0.0194(7) 0.0198(7) 0.0248(8) 0.0028(6) 0.0014(6) 0.0070(6)
C16 0.0143(6) 0.0184(7) 0.0140(6) 0.0018(5) 0.0014(5) 0.0047(5)
C17 0.0303(8) 0.0217(8) 0.0203(7) 0.0051(6) 0.0059(6) 0.0132(6)
C18 0.0350(9) 0.0280(8) 0.0195(7) 0.0100(6) 0.0086(7) 0.0141(7)
C19 0.0253(8) 0.0312(9) 0.0171(7) 0.0034(6) 0.0055(6) 0.0115(7)
C20 0.0251(8) 0.0227(8) 0.0212(7) 0.0003(6) 0.0036(6) 0.0114(6)
C21 0.0199(7) 0.0195(7) 0.0196(7) 0.0047(6) 0.0038(6) 0.0076(6)
C22 0.0232(8) 0.0150(7) 0.0337(9) 0.0060(6) -0.0016(7) 0.0047(6)
C23 0.0239(8) 0.0184(7) 0.0308(8) 0.0035(6) 0.0025(7) 0.0078(6)
C24 0.0257(8) 0.0201(8) 0.0368(9) 0.0037(7) -0.0041(7) 0.0094(6)
C25 0.0409(10) 0.0252(9) 0.0292(9) 0.0024(7) -0.0028(8) 0.0106(8)
C26 0.0380(10) 0.0288(9) 0.0386(10) 0.0020(8) 0.0117(8) 0.0110(8)
C27 0.0220(8) 0.0230(8) 0.0459(10) 0.0041(7) 0.0043(7) 0.0077(7)
C28 0.0330(10) 0.0309(10) 0.0377(10) 0.0037(8) -0.0086(8) 0.0097(8)

loop_
_atom_type_symbol
_atom_type_description
_atom_type_scat_dispersion_real
_atom_type_scat_dispersion_imag
_atom_type_scat_source
C C 0.0033 0.0016 'International Tables Vol C Tables 4.2.6.8 and 6.1.1.4'
H H 0.0000 0.0000 'International Tables Vol C Tables 4.2.6.8 and 6.1.1.4'
O O 0.0106 0.0060 'International Tables Vol C Tables 4.2.6.8 and 6.1.1.4'
P P 0.1023 0.0942 'International Tables Vol C Tables 4.2.6.8 and 6.1.1.4'
Cr Cr 0.3209 0.6236 'International Tables Vol C Tables 4.2.6.8 and 6.1.1.4'

loop_
_geom_angle_atom_site_label_1
_geom_angle_atom_site_label_2
_geom_angle_atom_site_label_3
_geom_angle
C2 Cr1 C1 102.04(7)
C2 Cr1 C6 98.56(6)
C1 Cr1 C6 136.52(7)
C2 Cr1 C5 127.46(6)
C1 Cr1 C5 100.77(7)
C6 Cr1 C5 38.20(6)
C2 Cr1 C7 102.92(6)
C1 Cr1 C7 155.03(6)
C6 Cr1 C7 37.89(6)
C5 Cr1 C7 63.20(6)
C2 Cr1 C4 161.66(6)
C1 Cr1 C4 92.93(6)
C6 Cr1 C4 63.12(6)
C5 Cr1 C4 37.52(6)
C7 Cr1 C4 62.53(6)
C2 Cr1 C3 135.60(6)
C1 Cr1 C3 119.19(6)
C6 Cr1 C3 63.11(6)
C5 Cr1 C3 62.78(6)
C7 Cr1 C3 37.47(6)
C4 Cr1 C3 37.18(6)
C2 Cr1 P1 90.87(5)
C1 Cr1 P1 84.70(5)
C6 Cr1 P1 132.96(5)
C5 Cr1 P1 137.98(4)
C7 Cr1 P1 95.07(4)
C4 Cr1 P1 101.11(4)
C3 Cr1 P1 78.08(4)
C2 Cr1 H1 62.9(9)
C1 Cr1 H1 67.6(9)
C6 Cr1 H1 89.2(9)
C5 Cr1 H1 83.8(9)
C7 Cr1 H1 125.0(9)
C4 Cr1 H1 114.8(9)
C3 Cr1 H1 146.5(9)
P1 Cr1 H1 134.8(9)
O1 C1 Cr1 176.89(14)
O2 C2 Cr1 175.56(13)
C4 C3 C7 107.87(13)
C4 C3 C8 125.69(14)
C7 C3 C8 126.31(14)
C4 C3 Cr1 71.15(8)
C7 C3 Cr1 70.43(8)
C8 C3 Cr1 120.80(10)
C5 C4 C3 108.24(14)
C5 C4 Cr1 69.69(9)
C3 C4 Cr1 71.67(8)
C5 C4 H4A 125.9
C3 C4 H4A 125.9
Cr1 C4 H4A 124.4
C4 C5 C6 108.16(14)
C4 C5 Cr1 72.79(9)
C6 C5 Cr1 70.67(9)
C4 C5 H5A 125.9
C6 C5 H5A 125.9
Cr1 C5 H5A 122.3
C7 C6 C5 107.64(14)
C7 C6 Cr1 72.25(9)
C5 C6 Cr1 71.13(9)
C7 C6 H6A 126.2
C5 C6 H6A 126.2
Cr1 C6 H6A 122.2
C6 C7 C3 108.08(14)
C6 C7 Cr1 69.86(9)
C3 C7 Cr1 72.10(8)
C6 C7 H7A 126.0
C3 C7 H7A 126.0
Cr1 C7 H7A 123.7
C3 C8 C9 110.61(12)
C3 C8 H8A 109.5
C9 C8 H8A 109.5
C3 C8 H8B 109.5
C9 C8 H8B 109.5
H8A C8 H8B 108.1
C8 C9 P1 106.35(10)
C8 C9 H9A 110.5
P1 C9 H9A 110.5
C8 C9 H9B 110.5
P1 C9 H9B 110.5
H9A C9 H9B 108.7
C10 P1 C9 105.51(7)
C10 P1 C16 100.96(6)
C9 P1 C16 102.55(7)
C10 P1 Cr1 119.57(5)
C9 P1 Cr1 104.25(5)
C16 P1 Cr1 121.85(5)
C11 C10 C15 118.91(14)
C11 C10 P1 123.24(11)
C15 C10 P1 117.85(11)
C12 C11 C10 120.17(14)
C12 C11 H11A 119.9
C10 C11 H11A 119.9
C13 C12 C11 120.38(14)
C13 C12 H12A 119.8
C11 C12 H12A 119.8
C12 C13 C14 119.98(14)
C12 C13 H13A 120.0
C14 C13 H13A 120.0
C15 C14 C13 119.77(15)
C15 C14 H14A 120.1
C13 C14 H14A 120.1
C14 C15 C10 120.78(15)
C14 C15 H15A 119.6
C10 C15 H15A 119.6
C21 C16 C17 118.79(13)
C21 C16 P1 121.44(11)
C17 C16 P1 119.77(11)
C18 C17 C16 120.66(14)
C18 C17 H17A 119.7
C16 C17 H17A 119.7
C17 C18 C19 120.08(15)
C17 C18 H18A 120.0
C19 C18 H18A 120.0
C20 C19 C18 119.77(14)
C20 C19 H19A 120.1
C18 C19 H19A 120.1
C19 C20 C21 120.26(14)
C19 C20 H20A 119.9
C21 C20 H20A 119.9
C16 C21 C20 120.42(14)
C16 C21 H21A 119.8
C20 C21 H21A 119.8
C27 C22 C23 118.04(16)
C27 C22 C28 121.36(16)
C23 C22 C28 120.61(16)
C24 C23 C22 120.99(16)
C24 C23 H23A 119.5
C22 C23 H23A 119.5
C25 C24 C23 120.38(16)
C25 C24 H24A 119.8
C23 C24 H24A 119.8
C24 C25 C26 119.35(17)
C24 C25 H25A 120.3
C26 C25 H25A 120.3
C27 C26 C25 120.18(17)
C27 C26 H26A 119.9
C25 C26 H26A 119.9
C26 C27 C22 121.06(16)
C26 C27 H27A 119.5
C22 C27 H27A 119.5
C22 C28 H28A 109.5
C22 C28 H28B 109.5
H28A C28 H28B 109.5
C22 C28 H28C 109.5
H28A C28 H28C 109.5
H28B C28 H28C 109.5

loop_
_geom_bond_atom_site_label_1
_geom_bond_atom_site_label_2
_geom_bond_distance
Cr1 C2 1.8202(16)
Cr1 C1 1.8241(16)
Cr1 C6 2.1715(16)
Cr1 C5 2.1775(15)
Cr1 C7 2.2029(15)
Cr1 C4 2.2180(15)
Cr1 C3 2.2248(15)
Cr1 P1 2.3072(4)
Cr1 H1 1.52(2)
C1 O1 1.1627(19)
C2 O2 1.1689(19)
C3 C4 1.416(2)
C3 C7 1.422(2)
C3 C8 1.505(2)
C4 C5 1.414(2)
C4 H4A 0.9500
C5 C6 1.423(2)
C5 H5A 0.9500
C6 C7 1.421(2)
C6 H6A 0.9500
C7 H7A 0.9500
C8 C9 1.538(2)
C8 H8A 0.9900
C8 H8B 0.9900
C9 P1 1.8327(14)
C9 H9A 0.9900
C9 H9B 0.9900
P1 C10 1.8231(15)
P1 C16 1.8349(14)
C10 C11 1.394(2)
C10 C15 1.396(2)
C11 C12 1.393(2)
C11 H11A 0.9500
C12 C13 1.382(2)
C12 H12A 0.9500
C13 C14 1.389(2)
C13 H13A 0.9500
C14 C15 1.388(2)
C14 H14A 0.9500
C15 H15A 0.9500
C16 C21 1.392(2)
C16 C17 1.398(2)
C17 C18 1.386(2)
C17 H17A 0.9500
C18 C19 1.391(2)
C18 H18A 0.9500
C19 C20 1.381(2)
C19 H19A 0.9500
C20 C21 1.395(2)
C20 H20A 0.9500
C21 H21A 0.9500
C22 C27 1.391(3)
C22 C23 1.393(2)
C22 C28 1.507(2)
C23 C24 1.385(2)
C23 H23A 0.9500
C24 C25 1.381(3)
C24 H24A 0.9500
C25 C26 1.386(3)
C25 H25A 0.9500
C26 C27 1.386(3)
C26 H26A 0.9500
C27 H27A 0.9500
C28 H28A 0.9800
C28 H28B 0.9800
C28 H28C 0.9800

loop_
_geom_torsion_atom_site_label_1
_geom_torsion_atom_site_label_2
_geom_torsion_atom_site_label_3
_geom_torsion_atom_site_label_4
_geom_torsion
C2 Cr1 C1 O1 -101(3)
C6 Cr1 C1 O1 15(3)
C5 Cr1 C1 O1 31(3)
C7 Cr1 C1 O1 78(3)
C4 Cr1 C1 O1 68(3)
C3 Cr1 C1 O1 96(3)
P1 Cr1 C1 O1 169(3)
C1 Cr1 C2 O2 85.6(17)
C6 Cr1 C2 O2 -55.9(17)
C5 Cr1 C2 O2 -28.2(17)
C7 Cr1 C2 O2 -94.2(17)
C4 Cr1 C2 O2 -58.4(18)
C3 Cr1 C2 O2 -115.8(17)
P1 Cr1 C2 O2 170.4(17)
C2 Cr1 C3 C4 153.97(10)
C1 Cr1 C3 C4 -50.23(11)
C6 Cr1 C3 C4 80.20(10)
C5 Cr1 C3 C4 37.08(9)
C7 Cr1 C3 C4 117.75(13)
P1 Cr1 C3 C4 -127.17(9)
C2 Cr1 C3 C7 36.23(13)
C1 Cr1 C3 C7 -167.98(9)
C6 Cr1 C3 C7 -37.55(9)
C5 Cr1 C3 C7 -80.66(10)
C4 Cr1 C3 C7 -117.75(13)
P1 Cr1 C3 C7 115.08(9)
C2 Cr1 C3 C8 -85.09(14)
C1 Cr1 C3 C8 70.70(14)
C6 Cr1 C3 C8 -158.86(14)
C5 Cr1 C3 C8 158.02(14)
C7 Cr1 C3 C8 -121.32(16)
C4 Cr1 C3 C8 120.94(16)
P1 Cr1 C3 C8 -6.24(11)
C7 C3 C4 C5 0.79(17)
C8 C3 C4 C5 -175.28(14)
Cr1 C3 C4 C5 -60.39(10)
C7 C3 C4 Cr1 61.18(10)
C8 C3 C4 Cr1 -114.89(14)
C2 Cr1 C4 C5 41.0(2)
C1 Cr1 C4 C5 -103.91(10)
C6 Cr1 C4 C5 38.14(9)
C7 Cr1 C4 C5 80.95(10)
C3 Cr1 C4 C5 118.30(13)
P1 Cr1 C4 C5 170.91(9)
C2 Cr1 C4 C3 -77.3(2)
C1 Cr1 C4 C3 137.78(10)
C6 Cr1 C4 C3 -80.16(10)
C5 Cr1 C4 C3 -118.30(13)
C7 Cr1 C4 C3 -37.36(9)
P1 Cr1 C4 C3 52.61(9)
C3 C4 C5 C6 -0.56(17)
Cr1 C4 C5 C6 -62.20(11)
C3 C4 C5 Cr1 61.64(10)
C2 Cr1 C5 C4 -164.92(9)
C1 Cr1 C5 C4 80.67(10)
C6 Cr1 C5 C4 -117.03(14)
C7 Cr1 C5 C4 -79.01(10)
C3 Cr1 C5 C4 -36.75(9)
P1 Cr1 C5 C4 -13.39(13)
C2 Cr1 C5 C6 -47.89(12)
C1 Cr1 C5 C6 -162.30(10)
C7 Cr1 C5 C6 38.02(9)
C4 Cr1 C5 C6 117.03(14)
C3 Cr1 C5 C6 80.28(10)
P1 Cr1 C5 C6 103.65(10)
C4 C5 C6 C7 0.11(17)
Cr1 C5 C6 C7 -63.46(11)
C4 C5 C6 Cr1 63.57(11)
C2 Cr1 C6 C7 -100.07(10)
C1 Cr1 C6 C7 142.20(10)
C5 Cr1 C6 C7 116.47(13)
C4 Cr1 C6 C7 79.01(10)
C3 Cr1 C6 C7 37.13(9)
P1 Cr1 C6 C7 -0.81(12)
C2 Cr1 C6 C5 143.46(10)
C1 Cr1 C6 C5 25.73(14)
C7 Cr1 C6 C5 -116.47(13)
C4 Cr1 C6 C5 -37.46(9)
C3 Cr1 C6 C5 -79.34(10)
P1 Cr1 C6 C5 -117.28(9)
C5 C6 C7 C3 0.38(17)
Cr1 C6 C7 C3 -62.35(10)
C5 C6 C7 Cr1 62.73(11)
C4 C3 C7 C6 -0.72(17)
C8 C3 C7 C6 175.32(14)
Cr1 C3 C7 C6 60.92(10)
C4 C3 C7 Cr1 -61.64(10)
C8 C3 C7 Cr1 114.40(14)
C2 Cr1 C7 C6 87.35(10)
C1 Cr1 C7 C6 -92.25(17)
C5 Cr1 C7 C6 -38.33(9)
C4 Cr1 C7 C6 -80.69(10)
C3 Cr1 C7 C6 -117.76(13)
P1 Cr1 C7 C6 179.41(9)
C2 Cr1 C7 C3 -154.90(9)
C1 Cr1 C7 C3 25.51(19)
C6 Cr1 C7 C3 117.76(13)
C5 Cr1 C7 C3 79.43(9)
C4 Cr1 C7 C3 37.07(9)
P1 Cr1 C7 C3 -62.84(8)
C4 C3 C8 C9 66.29(19)
C7 C3 C8 C9 -109.07(16)
Cr1 C3 C8 C9 -21.70(17)
C3 C8 C9 P1 43.39(15)
C8 C9 P1 C10 -173.08(10)
C8 C9 P1 C16 81.61(11)
C8 C9 P1 Cr1 -46.29(10)
C2 Cr1 P1 C10 -79.31(7)
C1 Cr1 P1 C10 22.71(7)
C6 Cr1 P1 C10 178.13(8)
C5 Cr1 P1 C10 122.92(9)
C7 Cr1 P1 C10 177.63(7)
C4 Cr1 P1 C10 114.66(7)
C3 Cr1 P1 C10 144.05(7)
C2 Cr1 P1 C9 163.21(7)
C1 Cr1 P1 C9 -94.77(7)
C6 Cr1 P1 C9 60.66(8)
C5 Cr1 P1 C9 5.45(9)
C7 Cr1 P1 C9 60.16(6)
C4 Cr1 P1 C9 -2.81(7)
C3 Cr1 P1 C9 26.57(7)
C2 Cr1 P1 C16 48.27(7)
C1 Cr1 P1 C16 150.29(7)
C6 Cr1 P1 C16 -54.28(8)
C5 Cr1 P1 C16 -109.49(9)
C7 Cr1 P1 C16 -54.78(7)
C4 Cr1 P1 C16 -117.75(7)
C3 Cr1 P1 C16 -88.37(7)
C9 P1 C10 C11 -3.66(14)
C16 P1 C10 C11 102.80(13)
Cr1 P1 C10 C11 -120.48(12)
C9 P1 C10 C15 175.81(12)
C16 P1 C10 C15 -77.73(13)
Cr1 P1 C10 C15 58.99(13)
C15 C10 C11 C12 0.7(2)
P1 C10 C11 C12 -179.81(11)
C10 C11 C12 C13 0.5(2)
C11 C12 C13 C14 -1.2(2)
C12 C13 C14 C15 0.7(2)
C13 C14 C15 C10 0.5(2)
C11 C10 C15 C14 -1.2(2)
P1 C10 C15 C14 179.28(12)
C10 P1 C16 C21 122.52(12)
C9 P1 C16 C21 -128.69(12)
Cr1 P1 C16 C21 -12.89(14)
C10 P1 C16 C17 -57.39(13)
C9 P1 C16 C17 51.41(13)
Cr1 P1 C16 C17 167.20(10)
C21 C16 C17 C18 0.8(2)
P1 C16 C17 C18 -179.30(13)
C16 C17 C18 C19 -0.9(3)
C17 C18 C19 C20 -0.1(3)
C18 C19 C20 C21 1.1(2)
C17 C16 C21 C20 0.2(2)
P1 C16 C21 C20 -179.67(11)
C19 C20 C21 C16 -1.2(2)
C27 C22 C23 C24 0.3(2)
C28 C22 C23 C24 -179.63(15)
C22 C23 C24 C25 0.3(2)
C23 C24 C25 C26 -0.3(3)
C24 C25 C26 C27 -0.4(3)
C25 C26 C27 C22 1.1(3)
C23 C22 C27 C26 -1.0(2)
C28 C22 C27 C26 178.93(16)
